data_1545030
loop_
_publ_author_name
'Modi, Anju'
'Ali, Wajid'
'Patel, Bhisma K.'

_publ_section_title
;
 Organocatalytic Regioselective Concomitant Thiocyanation and Acylation of
 Oxiranes Using Aroyl Isothiocyanates.
;
_journal_name_full 'Organic letters'
_journal_paper_doi 10.1021/acs.orglett.6b03430
_journal_year 2017
_chemical_formula_sum 'C11 H10 Cl N O2 S'
_chemical_formula_weight 255.71
_chemical_name_systematic
; 
 ? 
;
_space_group_IT_number 2
_symmetry_cell_setting triclinic
_symmetry_space_group_name_Hall '-P 1'
_symmetry_space_group_name_H-M 'P -1'
_atom_sites_solution_hydrogens geom
_atom_sites_solution_primary direct
_atom_sites_solution_secondary difmap
_audit_creation_method SHELXL-97
_cell_angle_alpha 83.624(18)
_cell_angle_beta 85.285(16)
_cell_angle_gamma 79.966(16)
_cell_formula_units_Z 2
_cell_length_a 5.6654(15)
_cell_length_b 8.296(2)
_cell_length_c 13.194(4)
_cell_measurement_reflns_used 2130
_cell_measurement_temperature 296(2)
_cell_measurement_theta_max 24.99
_cell_measurement_theta_min 1.96
_cell_volume 605.6(3)
_computing_cell_refinement 'Bruker SMART'
_computing_data_collection 'Bruker SMART'
_computing_data_reduction 'Bruker SAINT'
_computing_molecular_graphics 'Bruker SHELXTL'
_computing_publication_material 'Bruker SHELXTL'
_computing_structure_refinement 'Bruker SHELXTL'
_computing_structure_solution 'Bruker SHELXTL'
_diffrn_ambient_temperature 296(2)
_diffrn_measured_fraction_theta_full 0.992
_diffrn_measured_fraction_theta_max 0.992
_diffrn_measurement_device_type 'CCD area detector'
_diffrn_measurement_method 'phi and omega scans'
_diffrn_radiation_monochromator graphite
_diffrn_radiation_source 'fine-focus sealed tube'
_diffrn_radiation_type MoK\a
_diffrn_radiation_wavelength 0.71073
_diffrn_reflns_av_R_equivalents 0.0237
_diffrn_reflns_av_sigmaI/netI 0.0210
_diffrn_reflns_limit_h_max 6
_diffrn_reflns_limit_h_min -6
_diffrn_reflns_limit_k_max 9
_diffrn_reflns_limit_k_min -9
_diffrn_reflns_limit_l_max 15
_diffrn_reflns_limit_l_min -15
_diffrn_reflns_number 7752
_diffrn_reflns_theta_full 24.99
_diffrn_reflns_theta_max 24.99
_diffrn_reflns_theta_min 1.56
_exptl_absorpt_coefficient_mu 0.471
_exptl_crystal_colour colorless
_exptl_crystal_density_diffrn 1.402
_exptl_crystal_density_method 'not measured'
_exptl_crystal_description Block
_exptl_crystal_F_000 264
_exptl_crystal_size_max 0.35
_exptl_crystal_size_mid 0.30
_exptl_crystal_size_min 0.25
_refine_diff_density_max 0.368
_refine_diff_density_min -0.312
_refine_diff_density_rms 0.070
_refine_ls_extinction_method none
_refine_ls_goodness_of_fit_ref 1.037
_refine_ls_hydrogen_treatment mixed
_refine_ls_matrix_type full
_refine_ls_number_parameters 145
_refine_ls_number_reflns 2115
_refine_ls_number_restraints 0
_refine_ls_restrained_S_all 1.037
_refine_ls_R_factor_all 0.0412
_refine_ls_R_factor_gt 0.0372
_refine_ls_shift/su_max 0.000
_refine_ls_shift/su_mean 0.000
_refine_ls_structure_factor_coef Fsqd
_refine_ls_weighting_details 'calc w=1/[\s^2^(Fo^2^)+(0.1000P)^2^+0.0540P] where P=(Fo^2^+2Fc^2^)/3'
_refine_ls_weighting_scheme calc
_refine_ls_wR_factor_gt 0.1262
_refine_ls_wR_factor_ref 0.1329
_reflns_number_gt 1877
_reflns_number_total 2115
_reflns_threshold_expression >2sigma(I)
_cod_data_source_file ol6b03430_si_002.cif
_cod_data_source_block am-epo-1h
_cod_depositor_comments
;
The following automatic conversions were performed:

'_symmetry_cell_setting' value 'Triclinic' changed to 'triclinic'
according to
/usr/data/users/saulius/crontab/automatic-downloads/rss-feeds/ACS/lib/dictionaries/cif_core.dic
dictionary named 'cif_core.dic' version 2.4.2 from 2011-04-26.

Automatic conversion script
Id: cif_fix_values 4268 2015-11-12 08:31:59Z antanas 
;
_cod_original_sg_symbol_H-M P-1
_cod_database_code 1545030

loop_
_symmetry_equiv_pos_as_xyz
'x, y, z'
'-x, -y, -z'

loop_
_atom_site_label
_atom_site_type_symbol
_atom_site_fract_x
_atom_site_fract_y
_atom_site_fract_z
_atom_site_U_iso_or_equiv
_atom_site_adp_type
_atom_site_occupancy
_atom_site_symmetry_multiplicity
_atom_site_calc_flag
_atom_site_refinement_flags
Cl1 Cl 0.02833(11) 0.59839(6) 0.34495(4) 0.0660(2) Uani 1 1 d .
S1 S 0.07381(9) 0.01360(5) 0.34526(4) 0.0496(2) Uani 1 1 d .
O1 O 0.6930(3) 0.2175(3) 0.21440(13) 0.0944(7) Uani 1 1 d .
O2 O 0.2969(2) 0.30024(16) 0.22658(9) 0.0464(3) Uani 1 1 d .
N1 N 0.4727(4) -0.1766(2) 0.44115(16) 0.0717(6) Uani 1 1 d .
C1 C 0.3134(4) -0.0950(2) 0.40403(14) 0.0481(5) Uani 1 1 d .
C2 C 0.0826(3) 0.2174(2) 0.38090(13) 0.0422(4) Uani 1 1 d .
H2A H -0.0611 0.2906 0.3592 0.051 Uiso 1 1 calc R
H2B H 0.0796 0.2122 0.4548 0.051 Uiso 1 1 calc R
C3 C 0.2987(3) 0.2898(2) 0.33615(12) 0.0413(4) Uani 1 1 d .
H3 H 0.4443 0.2160 0.3577 0.050 Uiso 1 1 calc R
C4 C 0.2990(4) 0.4581(2) 0.37039(16) 0.0528(5) Uani 1 1 d .
H4A H 0.4342 0.5032 0.3356 0.063 Uiso 1 1 calc R
H4B H 0.3204 0.4466 0.4432 0.063 Uiso 1 1 calc R
C5 C 0.5070(3) 0.2537(2) 0.17450(14) 0.0495(5) Uani 1 1 d .
C6 C 0.4815(3) 0.2548(2) 0.06391(14) 0.0487(5) Uani 1 1 d .
C7 C 0.2711(4) 0.3213(3) 0.01885(17) 0.0674(6) Uani 1 1 d .
H7 H 0.1387 0.3693 0.0579 0.081 Uiso 1 1 calc R
C8 C 0.2580(5) 0.3161(4) -0.08543(18) 0.0845(8) Uani 1 1 d .
H8 H 0.1168 0.3619 -0.1164 0.101 Uiso 1 1 calc R
C9 C 0.4517(6) 0.2441(4) -0.14253(18) 0.0798(8) Uani 1 1 d .
H9 H 0.4414 0.2405 -0.2122 0.096 Uiso 1 1 calc R
C10 C 0.6602(6) 0.1773(5) -0.0981(2) 0.0927(9) Uani 1 1 d .
H10 H 0.7910 0.1274 -0.1373 0.111 Uiso 1 1 calc R
C11 C 0.6770(5) 0.1838(4) 0.00563(18) 0.0767(7) Uani 1 1 d .
H11 H 0.8201 0.1402 0.0358 0.092 Uiso 1 1 calc R

loop_
_atom_site_aniso_label
_atom_site_aniso_U_11
_atom_site_aniso_U_22
_atom_site_aniso_U_33
_atom_site_aniso_U_23
_atom_site_aniso_U_13
_atom_site_aniso_U_12
Cl1 0.0826(4) 0.0418(3) 0.0727(4) -0.0076(3) -0.0193(3) -0.0004(3)
S1 0.0569(4) 0.0421(3) 0.0519(4) -0.0085(2) -0.0144(2) -0.0060(2)
O1 0.0450(9) 0.176(2) 0.0556(10) -0.0162(11) -0.0097(7) 0.0046(10)
O2 0.0442(7) 0.0608(8) 0.0317(6) -0.0010(5) -0.0040(5) -0.0035(6)
N1 0.0813(13) 0.0599(11) 0.0715(12) -0.0067(9) -0.0259(10) 0.0052(10)
C1 0.0633(12) 0.0399(9) 0.0413(10) -0.0053(8) -0.0053(9) -0.0072(9)
C2 0.0490(10) 0.0385(9) 0.0383(9) -0.0074(7) -0.0010(7) -0.0039(7)
C3 0.0450(9) 0.0464(10) 0.0318(9) -0.0015(7) -0.0070(7) -0.0051(7)
C4 0.0616(12) 0.0482(11) 0.0518(11) -0.0038(9) -0.0142(9) -0.0137(9)
C5 0.0423(10) 0.0623(12) 0.0436(10) -0.0050(9) -0.0025(8) -0.0085(8)
C6 0.0504(11) 0.0556(11) 0.0407(10) -0.0041(8) 0.0011(8) -0.0124(8)
C7 0.0664(14) 0.0877(16) 0.0422(11) -0.0090(10) -0.0056(10) 0.0064(11)
C8 0.0888(19) 0.116(2) 0.0449(12) -0.0038(13) -0.0155(12) -0.0032(16)
C9 0.103(2) 0.102(2) 0.0377(11) -0.0102(12) 0.0056(13) -0.0281(16)
C10 0.088(2) 0.135(3) 0.0517(14) -0.0250(15) 0.0215(14) -0.0114(18)
C11 0.0612(14) 0.112(2) 0.0531(13) -0.0189(13) 0.0078(11) -0.0036(13)

loop_
_atom_type_symbol
_atom_type_description
_atom_type_scat_dispersion_real
_atom_type_scat_dispersion_imag
_atom_type_scat_source
C C 0.0033 0.0016 'International Tables Vol C Tables 4.2.6.8 and 6.1.1.4'
H H 0.0000 0.0000 'International Tables Vol C Tables 4.2.6.8 and 6.1.1.4'
Cl Cl 0.1484 0.1585 'International Tables Vol C Tables 4.2.6.8 and 6.1.1.4'
N N 0.0061 0.0033 'International Tables Vol C Tables 4.2.6.8 and 6.1.1.4'
O O 0.0106 0.0060 'International Tables Vol C Tables 4.2.6.8 and 6.1.1.4'
S S 0.1246 0.1234 'International Tables Vol C Tables 4.2.6.8 and 6.1.1.4'

loop_
_geom_angle_atom_site_label_1
_geom_angle_atom_site_label_2
_geom_angle_atom_site_label_3
_geom_angle
C1 S1 C2 100.26(9)
C5 O2 C3 117.13(13)
N1 C1 S1 175.82(18)
C3 C2 S1 114.44(13)
C3 C2 H2A 108.7
S1 C2 H2A 108.7
C3 C2 H2B 108.7
S1 C2 H2B 108.7
H2A C2 H2B 107.6
O2 C3 C2 107.83(13)
O2 C3 C4 110.27(14)
C2 C3 C4 112.05(16)
O2 C3 H3 108.9
C2 C3 H3 108.9
C4 C3 H3 108.9
C3 C4 Cl1 112.75(13)
C3 C4 H4A 109.0
Cl1 C4 H4A 109.0
C3 C4 H4B 109.0
Cl1 C4 H4B 109.0
H4A C4 H4B 107.8
O1 C5 O2 122.80(18)
O1 C5 C6 124.48(18)
O2 C5 C6 112.72(16)
C11 C6 C7 119.9(2)
C11 C6 C5 117.64(19)
C7 C6 C5 122.41(18)
C6 C7 C8 119.5(2)
C6 C7 H7 120.2
C8 C7 H7 120.2
C9 C8 C7 120.2(2)
C9 C8 H8 119.9
C7 C8 H8 119.9
C10 C9 C8 120.5(2)
C10 C9 H9 119.8
C8 C9 H9 119.8
C9 C10 C11 119.9(2)
C9 C10 H10 120.0
C11 C10 H10 120.0
C6 C11 C10 119.9(2)
C6 C11 H11 120.0
C10 C11 H11 120.0

loop_
_geom_bond_atom_site_label_1
_geom_bond_atom_site_label_2
_geom_bond_distance
Cl1 C4 1.788(2)
S1 C1 1.687(2)
S1 C2 1.8145(17)
O1 C5 1.193(2)
O2 C5 1.343(2)
O2 C3 1.439(2)
N1 C1 1.139(3)
C2 C3 1.505(3)
C2 H2A 0.9700
C2 H2B 0.9700
C3 C4 1.515(3)
C3 H3 0.9800
C4 H4A 0.9700
C4 H4B 0.9700
C5 C6 1.477(3)
C6 C11 1.378(3)
C6 C7 1.376(3)
C7 C8 1.390(3)
C7 H7 0.9300
C8 C9 1.366(4)
C8 H8 0.9300
C9 C10 1.364(4)
C9 H9 0.9300
C10 C11 1.387(4)
C10 H10 0.9300
C11 H11 0.9300

loop_
_geom_torsion_atom_site_label_1
_geom_torsion_atom_site_label_2
_geom_torsion_atom_site_label_3
_geom_torsion_atom_site_label_4
_geom_torsion
C2 S1 C1 N1 -177(3)
C1 S1 C2 C3 66.08(14)
C5 O2 C3 C2 -136.57(16)
C5 O2 C3 C4 100.79(18)
S1 C2 C3 O2 59.75(16)
S1 C2 C3 C4 -178.72(12)
O2 C3 C4 Cl1 65.78(18)
C2 C3 C4 Cl1 -54.34(18)
C3 O2 C5 O1 -6.0(3)
C3 O2 C5 C6 174.80(15)
O1 C5 C6 C11 11.3(3)
O2 C5 C6 C11 -169.5(2)
O1 C5 C6 C7 -169.7(3)
O2 C5 C6 C7 9.5(3)
C11 C6 C7 C8 0.0(4)
C5 C6 C7 C8 -179.0(2)
C6 C7 C8 C9 0.7(4)
C7 C8 C9 C10 -0.3(5)
C8 C9 C10 C11 -0.6(5)
C7 C6 C11 C10 -0.9(4)
C5 C6 C11 C10 178.1(2)
C9 C10 C11 C6 1.3(5)
